data_7246535
loop_
_publ_author_name
'Straker, Hannah E.'
'McMillan, Lynn'
'Mardiana, Lina'
'Hebberd, Glen R.'
'Watson, Elle'
'Waddell, Paul G.'
'Probert, Michael R.'
'Hall, Michael J.'

_publ_section_title
;
 Polymorph prediction through observed structural isomorphism leading to a
 new crystalline form of cannabidiol
;
_journal_issue 16
_journal_name_full CrystEngComm
_journal_page_first 2479
_journal_page_last 2484
_journal_paper_doi 10.1039/D3CE00041A
_journal_volume 25
_journal_year 2023
_chemical_absolute_configuration ad
_chemical_formula_moiety 'C19 H26 O2'
_chemical_formula_sum 'C19 H26 O2'
_chemical_formula_weight 286.40
_space_group_crystal_system orthorhombic
_space_group_IT_number 19
_space_group_name_Hall 'P 2ac 2ab'
_space_group_name_H-M_alt 'P 21 21 21'
_atom_sites_solution_hydrogens mixed
_atom_sites_solution_primary dual
_audit_creation_date 2020-05-16
_audit_creation_method
;
Olex2 1.2
(compiled May 29 2018 13:30:08 for OlexSys, GUI svn.r5506)
;
_audit_update_record
;
2023-01-04 deposited with the CCDC.	2023-03-29 downloaded from the CCDC.
;
_cell_angle_alpha 90
_cell_angle_beta 90
_cell_angle_gamma 90
_cell_formula_units_Z 4
_cell_length_a 9.5113(4)
_cell_length_b 12.2963(5)
_cell_length_c 14.3259(5)
_cell_measurement_reflns_used 9933
_cell_measurement_temperature 150
_cell_measurement_theta_max 66.664
_cell_measurement_theta_min 4.65
_cell_volume 1675.47(11)
_computing_cell_refinement 'APEX3 v2017.3-0 (Bruker AXS Inc., 2017)'
_computing_data_collection 'Bruker Instrument Service v6.2.6'
_computing_data_reduction 'SAINT V8.38A (Bruker AXS Inc., 2017)'
_computing_molecular_graphics 'Olex2 (Dolomanov et al., 2009)'
_computing_publication_material 'Olex2 (Dolomanov et al., 2009)'
_computing_structure_refinement 'XL (Sheldrick, 2008)'
_computing_structure_solution 'XT (Sheldrick, 2015)'
_diffrn_ambient_temperature 150.0
_diffrn_detector 'Bruker Photon II area detector'
_diffrn_detector_area_resol_mean 7.3910
_diffrn_detector_type 'Hybrid area detector'
_diffrn_measured_fraction_theta_full 0.999
_diffrn_measured_fraction_theta_max 0.999
_diffrn_measurement_device 'three-circle diffractometer'
_diffrn_measurement_device_type 'Bruker D8 Venture'
_diffrn_measurement_method '\f and \w scans'
_diffrn_orient_matrix_type 'Bruker AXS Inc. convention APEX3'
_diffrn_radiation_collimation 'focussed source'
_diffrn_radiation_monochromator mirror
_diffrn_radiation_probe x-ray
_diffrn_radiation_type CuK\a
_diffrn_radiation_wavelength 1.54178
_diffrn_reflns_av_R_equivalents 0.0166
_diffrn_reflns_av_unetI/netI 0.0136
_diffrn_reflns_Laue_measured_fraction_full 0.999
_diffrn_reflns_Laue_measured_fraction_max 0.999
_diffrn_reflns_limit_h_max 11
_diffrn_reflns_limit_h_min -11
_diffrn_reflns_limit_k_max 14
_diffrn_reflns_limit_k_min -14
_diffrn_reflns_limit_l_max 17
_diffrn_reflns_limit_l_min -17
_diffrn_reflns_number 11921
_diffrn_reflns_point_group_measured_fraction_full 0.999
_diffrn_reflns_point_group_measured_fraction_max 0.999
_diffrn_reflns_theta_full 66.689
_diffrn_reflns_theta_max 66.689
_diffrn_reflns_theta_min 4.739
_diffrn_source 'microfocus sealed X-ray tube'
_diffrn_source_type
;
'Incoatec microfocus 3.0 (cu) X-ray Source'
;
_diffrn_standards_number 0
_exptl_absorpt_coefficient_mu 0.557
_exptl_absorpt_correction_T_max 1.0000
_exptl_absorpt_correction_T_min 0.8656
_exptl_absorpt_correction_type numerical
_exptl_absorpt_process_details
;
SADABS-2016/2 (Bruker,2016) was used for absorption correction.
wR2(int) was 0.1229 before and 0.0303 after correction.
The Ratio of minimum to maximum transmission is 0.8656.
The \l/2 correction factor is Not present.
;
_exptl_crystal_colour 'clear light colourless'
_exptl_crystal_colour_lustre clear
_exptl_crystal_colour_modifier light
_exptl_crystal_colour_primary colourless
_exptl_crystal_density_diffrn 1.135
_exptl_crystal_description block
_exptl_crystal_F_000 624
_exptl_crystal_size_max 0.318
_exptl_crystal_size_mid 0.12
_exptl_crystal_size_min 0.09
_refine_diff_density_max 0.123
_refine_diff_density_min -0.135
_refine_diff_density_rms 0.028
_refine_ls_abs_structure_details
;
 Flack x determined using 1242 quotients [(I+)-(I-)]/[(I+)+(I-)]
 (Parsons, Flack and Wagner, Acta Cryst. B69 (2013) 249-259).
;
_refine_ls_abs_structure_Flack 0.07(3)
_refine_ls_extinction_method none
_refine_ls_goodness_of_fit_ref 1.043
_refine_ls_hydrogen_treatment mixed
_refine_ls_matrix_type full
_refine_ls_number_parameters 201
_refine_ls_number_reflns 2963
_refine_ls_number_restraints 0
_refine_ls_restrained_S_all 1.043
_refine_ls_R_factor_all 0.0259
_refine_ls_R_factor_gt 0.0258
_refine_ls_shift/su_max 0.000
_refine_ls_shift/su_mean 0.000
_refine_ls_structure_factor_coef Fsqd
_refine_ls_weighting_details 'w=1/[\s^2^(Fo^2^)+(0.0381P)^2^+0.2516P] where P=(Fo^2^+2Fc^2^)/3'
_refine_ls_weighting_scheme calc
_refine_ls_wR_factor_gt 0.0675
_refine_ls_wR_factor_ref 0.0676
_reflns_Friedel_coverage 0.731
_reflns_Friedel_fraction_full 0.998
_reflns_Friedel_fraction_max 0.998
_reflns_number_gt 2946
_reflns_number_total 2963
_reflns_threshold_expression 'I > 2\s(I)'
_cod_data_source_file d3ce00041a2.cif
_cod_data_source_block 42006_face_abs
_cod_depositor_comments 'Adding full bibliography for 7246535--7246539.cif.'
_cod_database_code 7246535
_shelx_shelxl_version_number 2018/3
_shelx_space_group_comment
;
The symmetry employed for this shelxl refinement is uniquely defined
by the following loop, which should always be used as a source of
symmetry information in preference to the above space-group names.
They are only intended as comments.
;
_olex2_refinement_description
;
1. Fixed Uiso
 At 1.2 times of:
  All C(H) groups, All C(H,H) groups
 At 1.5 times of:
  All C(H,H,H) groups
2.a Ternary CH refined with riding coordinates:
 C6(H6), C5(H5)
2.b Secondary CH2 refined with riding coordinates:
 C17(H17A,H17B), C4(H4A,H4B), C18(H18A,H18B), C3(H3A,H3B)
2.c Aromatic/amide H refined with riding coordinates:
 C15(H15), C7(H7), C13(H13)
2.d X=CH2 refined with riding coordinates:
 C10(H10A,H10B)
2.e Idealised Me refined as rotating group:
 C1(H1A,H1B,H1C), C9(H9A,H9B,H9C), C19(H19A,H19B,H19C)
;
_olex2_exptl_crystal_mounting_method 'Standard Kapton mount in Fomblin 1800 oil'
_olex2_submission_special_instructions 'No special instructions were received'

loop_
_space_group_symop_operation_xyz
'x, y, z'
'-x+1/2, -y, z+1/2'
'-x, y+1/2, -z+1/2'
'x+1/2, -y+1/2, -z'

loop_
_atom_site_label
_atom_site_type_symbol
_atom_site_fract_x
_atom_site_fract_y
_atom_site_fract_z
_atom_site_U_iso_or_equiv
_atom_site_adp_type
_atom_site_occupancy
_atom_site_site_symmetry_order
_atom_site_calc_flag
_atom_site_refinement_flags_posn
_atom_site_refinement_flags_adp
_atom_site_refinement_flags_occupancy
_atom_site_disorder_assembly
_atom_site_disorder_group
O1 O 0.68961(11) 0.55820(9) 0.56165(7) 0.0271(2) Uani 1 1 d . . . . .
O2 O 0.72085(12) 0.52491(9) 0.23110(7) 0.0279(2) Uani 1 1 d . . . . .
C16 C 0.77254(15) 0.50415(11) 0.32005(9) 0.0218(3) Uani 1 1 d . . . . .
C11 C 0.70298(15) 0.54605(11) 0.39789(9) 0.0202(3) Uani 1 1 d . . . . .
C14 C 0.95041(15) 0.41932(12) 0.41386(11) 0.0256(3) Uani 1 1 d . . . . .
C15 C 0.89423(15) 0.44307(12) 0.32655(10) 0.0253(3) Uani 1 1 d . . . . .
H15 H 0.939276 0.417425 0.271614 0.030 Uiso 1 1 calc R . . . .
C6 C 0.57652(15) 0.62005(12) 0.38914(9) 0.0210(3) Uani 1 1 d . . . . .
H6 H 0.539234 0.632316 0.453548 0.025 Uiso 1 1 calc R . . . .
C7 C 0.45931(15) 0.56927(12) 0.33244(10) 0.0239(3) Uani 1 1 d . . . . .
H7 H 0.445795 0.492991 0.337948 0.029 Uiso 1 1 calc R . . . .
C5 C 0.61583(16) 0.73311(11) 0.34852(10) 0.0239(3) Uani 1 1 d . . . . .
H5 H 0.656300 0.720905 0.284950 0.029 Uiso 1 1 calc R . . . .
C12 C 0.75936(15) 0.51911(11) 0.48515(10) 0.0213(3) Uani 1 1 d . . . . .
C8 C 0.72556(17) 0.79211(12) 0.40568(11) 0.0279(3) Uani 1 1 d . . . . .
C13 C 0.88061(16) 0.45684(12) 0.49309(10) 0.0241(3) Uani 1 1 d . . . . .
H13 H 0.916361 0.439625 0.553222 0.029 Uiso 1 1 calc R . . . .
C2 C 0.37380(16) 0.62341(13) 0.27550(11) 0.0283(3) Uani 1 1 d . . . . .
C17 C 1.08382(17) 0.35292(13) 0.42228(12) 0.0332(4) Uani 1 1 d . . . . .
H17A H 1.123815 0.363624 0.485419 0.040 Uiso 1 1 calc R . . . .
H17B H 1.153263 0.380265 0.376472 0.040 Uiso 1 1 calc R . . . .
C4 C 0.47948(17) 0.79821(13) 0.33626(12) 0.0326(4) Uani 1 1 d . . . . .
H4A H 0.429689 0.802623 0.396831 0.039 Uiso 1 1 calc R . . . .
H4B H 0.502426 0.873162 0.316146 0.039 Uiso 1 1 calc R . . . .
C18 C 1.06149(18) 0.23072(14) 0.40587(13) 0.0365(4) Uani 1 1 d . . . . .
H18A H 1.015745 0.220288 0.344445 0.044 Uiso 1 1 calc R . . . .
H18B H 1.154288 0.194350 0.403622 0.044 Uiso 1 1 calc R . . . .
C10 C 0.8559(2) 0.80250(16) 0.37284(13) 0.0415(4) Uani 1 1 d . . . . .
H10A H 0.925030 0.839601 0.408569 0.050 Uiso 1 1 calc R . . . .
H10B H 0.879704 0.772813 0.313697 0.050 Uiso 1 1 calc R . . . .
C3 C 0.3840(2) 0.74518(14) 0.26416(13) 0.0401(4) Uani 1 1 d . . . . .
H3A H 0.288699 0.777014 0.269391 0.048 Uiso 1 1 calc R . . . .
H3B H 0.420095 0.761784 0.200931 0.048 Uiso 1 1 calc R . . . .
C1 C 0.25726(19) 0.56920(16) 0.22259(13) 0.0423(4) Uani 1 1 d . . . . .
H1A H 0.264995 0.490152 0.229655 0.063 Uiso 1 1 calc GR . . . .
H1B H 0.264142 0.588355 0.156349 0.063 Uiso 1 1 calc GR . . . .
H1C H 0.166462 0.593651 0.247192 0.063 Uiso 1 1 calc GR . . . .
C9 C 0.6823(2) 0.83710(16) 0.49805(14) 0.0433(4) Uani 1 1 d . . . . .
H9A H 0.601942 0.885976 0.489638 0.065 Uiso 1 1 calc GR . . . .
H9B H 0.760937 0.877533 0.525463 0.065 Uiso 1 1 calc GR . . . .
H9C H 0.655731 0.777331 0.539713 0.065 Uiso 1 1 calc GR . . . .
C19 C 0.9728(2) 0.17701(16) 0.48004(14) 0.0473(5) Uani 1 1 d . . . . .
H19A H 0.963011 0.099409 0.465849 0.071 Uiso 1 1 calc GR . . . .
H19B H 0.879637 0.210986 0.481440 0.071 Uiso 1 1 calc GR . . . .
H19C H 1.018197 0.185734 0.540991 0.071 Uiso 1 1 calc GR . . . .
H1 H 0.729(2) 0.5324(18) 0.6120(15) 0.044(6) Uiso 1 1 d . . . . .
H2 H 0.632(3) 0.548(2) 0.2373(16) 0.056(7) Uiso 1 1 d . . . . .

loop_
_atom_site_aniso_label
_atom_site_aniso_U_11
_atom_site_aniso_U_22
_atom_site_aniso_U_33
_atom_site_aniso_U_23
_atom_site_aniso_U_13
_atom_site_aniso_U_12
O1 0.0332(6) 0.0334(6) 0.0146(5) 0.0005(4) -0.0001(4) 0.0106(5)
O2 0.0311(6) 0.0362(6) 0.0164(5) -0.0036(4) -0.0005(4) 0.0064(5)
C16 0.0258(7) 0.0220(6) 0.0178(6) -0.0016(5) -0.0009(6) -0.0028(6)
C11 0.0229(7) 0.0181(6) 0.0198(6) -0.0008(5) 0.0005(5) -0.0005(5)
C14 0.0229(7) 0.0223(7) 0.0316(8) -0.0017(6) -0.0006(6) -0.0002(6)
C15 0.0255(7) 0.0261(7) 0.0244(7) -0.0054(6) 0.0031(6) 0.0018(6)
C6 0.0243(7) 0.0222(7) 0.0164(6) -0.0004(5) 0.0006(5) 0.0028(6)
C7 0.0249(7) 0.0242(7) 0.0226(7) -0.0020(6) 0.0011(6) 0.0001(6)
C5 0.0278(8) 0.0222(7) 0.0218(7) 0.0014(5) -0.0022(6) 0.0021(6)
C12 0.0259(7) 0.0192(7) 0.0188(6) -0.0004(5) 0.0011(6) -0.0002(5)
C8 0.0335(8) 0.0198(7) 0.0306(7) 0.0034(6) -0.0085(7) 0.0013(6)
C13 0.0262(7) 0.0235(7) 0.0226(7) 0.0013(5) -0.0038(6) 0.0012(6)
C2 0.0275(8) 0.0327(8) 0.0248(7) -0.0017(6) -0.0021(6) 0.0008(6)
C17 0.0244(8) 0.0341(8) 0.0410(9) -0.0011(7) -0.0007(7) 0.0062(6)
C4 0.0334(8) 0.0233(7) 0.0412(9) 0.0031(7) -0.0103(7) 0.0047(7)
C18 0.0366(9) 0.0332(9) 0.0398(9) -0.0023(7) 0.0005(8) 0.0122(7)
C10 0.0378(9) 0.0484(11) 0.0383(9) 0.0040(8) -0.0069(8) -0.0116(8)
C3 0.0409(9) 0.0351(9) 0.0442(10) 0.0081(8) -0.0195(8) 0.0025(8)
C1 0.0368(9) 0.0469(10) 0.0433(9) -0.0023(8) -0.0151(8) -0.0022(8)
C9 0.0426(10) 0.0409(9) 0.0465(10) -0.0176(8) -0.0139(8) 0.0050(8)
C19 0.0556(12) 0.0380(10) 0.0483(11) 0.0072(9) -0.0009(10) 0.0054(9)

loop_
_atom_type_symbol
_atom_type_description
_atom_type_scat_dispersion_real
_atom_type_scat_dispersion_imag
_atom_type_scat_source
C C 0.0181 0.0091 'International Tables Vol C Tables 4.2.6.8 and 6.1.1.4'
H H 0.0000 0.0000 'International Tables Vol C Tables 4.2.6.8 and 6.1.1.4'
O O 0.0492 0.0322 'International Tables Vol C Tables 4.2.6.8 and 6.1.1.4'

loop_
_geom_angle_atom_site_label_1
_geom_angle_atom_site_label_2
_geom_angle_atom_site_label_3
_geom_angle
_geom_angle_site_symmetry_1
_geom_angle_site_symmetry_3
_geom_angle_publ_flag
C12 O1 H1 109.1(13) . . ?
C16 O2 H2 107.5(15) . . ?
O2 C16 C11 119.82(13) . . y
C15 C16 O2 117.24(12) . . y
C15 C16 C11 122.93(13) . . y
C16 C11 C6 122.19(12) . . y
C16 C11 C12 116.39(13) . . y
C12 C11 C6 121.38(12) . . y
C15 C14 C13 118.68(13) . . y
C15 C14 C17 120.46(14) . . y
C13 C14 C17 120.86(14) . . y
C16 C15 C14 119.74(13) . . y
C16 C15 H15 120.1 . . ?
C14 C15 H15 120.1 . . ?
C11 C6 H6 107.2 . . ?
C11 C6 C7 112.44(12) . . y
C11 C6 C5 112.21(12) . . y
C7 C6 H6 107.2 . . ?
C7 C6 C5 110.21(11) . . y
C5 C6 H6 107.2 . . ?
C6 C7 H7 117.5 . . ?
C2 C7 C6 124.94(13) . . y
C2 C7 H7 117.5 . . ?
C6 C5 H5 107.4 . . ?
C8 C5 C6 113.13(12) . . y
C8 C5 H5 107.4 . . ?
C8 C5 C4 113.27(12) . . y
C4 C5 C6 107.85(12) . . y
C4 C5 H5 107.4 . . ?
O1 C12 C11 116.51(12) . . y
O1 C12 C13 122.05(12) . . y
C13 C12 C11 121.44(13) . . y
C10 C8 C5 119.81(15) . . y
C10 C8 C9 122.28(16) . . y
C9 C8 C5 117.91(14) . . y
C14 C13 H13 119.6 . . ?
C12 C13 C14 120.75(13) . . y
C12 C13 H13 119.6 . . ?
C7 C2 C3 121.55(14) . . y
C7 C2 C1 122.65(14) . . y
C1 C2 C3 115.73(14) . . y
C14 C17 H17A 108.9 . . ?
C14 C17 H17B 108.9 . . ?
C14 C17 C18 113.56(13) . . y
H17A C17 H17B 107.7 . . ?
C18 C17 H17A 108.9 . . ?
C18 C17 H17B 108.9 . . ?
C5 C4 H4A 109.4 . . ?
C5 C4 H4B 109.4 . . ?
H4A C4 H4B 108.0 . . ?
C3 C4 C5 111.01(13) . . y
C3 C4 H4A 109.4 . . ?
C3 C4 H4B 109.4 . . ?
C17 C18 H18A 108.9 . . ?
C17 C18 H18B 108.9 . . ?
H18A C18 H18B 107.7 . . ?
C19 C18 C17 113.44(15) . . y
C19 C18 H18A 108.9 . . ?
C19 C18 H18B 108.9 . . ?
C8 C10 H10A 120.0 . . ?
C8 C10 H10B 120.0 . . ?
H10A C10 H10B 120.0 . . ?
C2 C3 C4 112.97(13) . . y
C2 C3 H3A 109.0 . . ?
C2 C3 H3B 109.0 . . ?
C4 C3 H3A 109.0 . . ?
C4 C3 H3B 109.0 . . ?
H3A C3 H3B 107.8 . . ?
C2 C1 H1A 109.5 . . ?
C2 C1 H1B 109.5 . . ?
C2 C1 H1C 109.5 . . ?
H1A C1 H1B 109.5 . . ?
H1A C1 H1C 109.5 . . ?
H1B C1 H1C 109.5 . . ?
C8 C9 H9A 109.5 . . ?
C8 C9 H9B 109.5 . . ?
C8 C9 H9C 109.5 . . ?
H9A C9 H9B 109.5 . . ?
H9A C9 H9C 109.5 . . ?
H9B C9 H9C 109.5 . . ?
C18 C19 H19A 109.5 . . ?
C18 C19 H19B 109.5 . . ?
C18 C19 H19C 109.5 . . ?
H19A C19 H19B 109.5 . . ?
H19A C19 H19C 109.5 . . ?
H19B C19 H19C 109.5 . . ?

loop_
_geom_bond_atom_site_label_1
_geom_bond_atom_site_label_2
_geom_bond_distance
_geom_bond_site_symmetry_2
_geom_bond_publ_flag
O1 C12 1.3683(17) . y
O1 H1 0.87(2) . ?
O2 C16 1.3896(17) . y
O2 H2 0.90(3) . ?
C16 C11 1.395(2) . y
C16 C15 1.383(2) . y
C11 C6 1.513(2) . y
C11 C12 1.4000(19) . y
C14 C15 1.391(2) . y
C14 C13 1.393(2) . y
C14 C17 1.514(2) . y
C15 H15 0.9500 . ?
C6 H6 1.0000 . ?
C6 C7 1.514(2) . y
C6 C5 1.5529(19) . y
C7 H7 0.9500 . ?
C7 C2 1.330(2) . y
C5 H5 1.0000 . ?
C5 C8 1.512(2) . y
C5 C4 1.534(2) . y
C12 C13 1.389(2) . y
C8 C10 1.332(3) . y
C8 C9 1.492(2) . y
C13 H13 0.9500 . ?
C2 C3 1.509(2) . y
C2 C1 1.499(2) . y
C17 H17A 0.9900 . ?
C17 H17B 0.9900 . ?
C17 C18 1.536(2) . y
C4 H4A 0.9900 . ?
C4 H4B 0.9900 . ?
C4 C3 1.522(2) . y
C18 H18A 0.9900 . ?
C18 H18B 0.9900 . ?
C18 C19 1.509(3) . y
C10 H10A 0.9500 . ?
C10 H10B 0.9500 . ?
C3 H3A 0.9900 . ?
C3 H3B 0.9900 . ?
C1 H1A 0.9800 . ?
C1 H1B 0.9800 . ?
C1 H1C 0.9800 . ?
C9 H9A 0.9800 . ?
C9 H9B 0.9800 . ?
C9 H9C 0.9800 . ?
C19 H19A 0.9800 . ?
C19 H19B 0.9800 . ?
C19 H19C 0.9800 . ?
